data_2019812
loop_
_publ_author_name
'Anderson, Bradley G.'
'Hoyte, Sarah A.'
'Spencer, John L.'

_publ_section_title
;
 Crystal structure of
 bis[1,3-bis(diphenylphosphanyl)propane-\k2P,P&#x2032;]platinum(II)
 dichloride chloroform pentasolvate
;
_journal_coeditor_code GG2144
_journal_issue 2
_journal_name_full 'Acta Crystallographica Section E Crystallographic Communications'
_journal_page_first m37
_journal_paper_doi 10.1107/S205698901500136X
_journal_volume 71
_journal_year 2015
_chemical_formula_iupac '[Pt (C27 H26 P2)2] Cl2, 5C H Cl3'
_chemical_formula_moiety 'C54 H52 P4 Pt 2+, 2(Cl -), 5(C H Cl3)'
_chemical_formula_sum 'C59 H57 Cl17 P4 Pt'
_chemical_formula_weight 1687.67
_chemical_name_systematic
;
Bis[1,3-bis(diphenylphosphanyl)propane-\k^2^<i>P</i>,<i>P</i>']platinum(II)
dichloride chloroform pentasolvate
;
_space_group_IT_number 56
_symmetry_cell_setting orthorhombic
_symmetry_space_group_name_Hall '-P 2ab 2ac'
_symmetry_space_group_name_H-M 'P c c n'
_atom_sites_solution_hydrogens geom
_atom_sites_solution_primary direct
_atom_sites_solution_secondary difmap
_audit_creation_method SHELXL-97
_cell_angle_alpha 90.00
_cell_angle_beta 90.00
_cell_angle_gamma 90.00
_cell_formula_units_Z 4
_cell_length_a 26.2042(9)
_cell_length_b 15.3120(5)
_cell_length_c 16.7930(5)
_cell_measurement_reflns_used 9982
_cell_measurement_temperature 160(2)
_cell_measurement_theta_max 30.52
_cell_measurement_theta_min 2.43
_cell_volume 6738.0(4)
_computing_cell_refinement
;
SAINT (Bruker, 2007)
;
_computing_data_collection
;
APEX2 (Bruker, 2007)
;
_computing_data_reduction
;
SAINT (Bruker, 2007)
;
_computing_molecular_graphics
;
Mercury (Macrae <i>et al.</i>, 2008)
;
_computing_publication_material
;
SHELXL97 (Sheldrick, 2008)
;
_computing_structure_refinement
;
SHELXL97 (Sheldrick, 2015)
;
_computing_structure_solution
;
SHELXS97 (Sheldrick, 2008)
;
_diffrn_ambient_temperature 160(2)
_diffrn_measured_fraction_theta_full 0.997
_diffrn_measured_fraction_theta_max 0.996
_diffrn_measurement_device_type 'Bruker APEXII CCD'
_diffrn_measurement_method '\f and \w scans'
_diffrn_radiation_monochromator graphite
_diffrn_radiation_type MoK\a
_diffrn_radiation_wavelength 0.71073
_diffrn_reflns_av_R_equivalents 0.0627
_diffrn_reflns_av_sigmaI/netI 0.0263
_diffrn_reflns_limit_h_max 37
_diffrn_reflns_limit_h_min -37
_diffrn_reflns_limit_k_max 21
_diffrn_reflns_limit_k_min -21
_diffrn_reflns_limit_l_max 24
_diffrn_reflns_limit_l_min -23
_diffrn_reflns_number 179974
_diffrn_reflns_theta_full 25.000
_diffrn_reflns_theta_max 30.605
_diffrn_reflns_theta_min 2.378
_exptl_absorpt_coefficient_mu 2.890
_exptl_absorpt_correction_T_max 0.7461
_exptl_absorpt_correction_T_min 0.5619
_exptl_absorpt_correction_type multi-scan
_exptl_absorpt_process_details
;
(SADABS; Bruker, 2007)
;
_exptl_crystal_colour colourless
_exptl_crystal_density_diffrn 1.664
_exptl_crystal_density_method 'not measured'
_exptl_crystal_description block
_exptl_crystal_F_000 3352.00
_exptl_crystal_size_max 0.6
_exptl_crystal_size_mid 0.38
_exptl_crystal_size_min 0.28
_refine_diff_density_max 0.733
_refine_diff_density_min -0.974
_refine_ls_extinction_method none
_refine_ls_goodness_of_fit_ref 1.195
_refine_ls_hydrogen_treatment constr
_refine_ls_matrix_type full
_refine_ls_number_parameters 385
_refine_ls_number_reflns 10325
_refine_ls_number_restraints 0
_refine_ls_restrained_S_all 1.195
_refine_ls_R_factor_all 0.0602
_refine_ls_R_factor_gt 0.0373
_refine_ls_shift/su_max 0.001
_refine_ls_shift/su_mean 0.000
_refine_ls_structure_factor_coef Fsqd
_refine_ls_weighting_details 'w=1/[\s^2^(Fo^2^)+(0.0P)^2^+21.8210P] where P=(Fo^2^+2Fc^2^)/3'
_refine_ls_weighting_scheme calc
_refine_ls_wR_factor_gt 0.0661
_refine_ls_wR_factor_ref 0.0728
_reflns_number_gt 7580
_reflns_number_total 10325
_reflns_threshold_expression I>2\s(I)
_cod_data_source_file gg2144sup1.cf
_cod_data_source_block I
_cod_database_code 2019812
_cod_database_fobs_code 2019812

loop_
_space_group_symop_id
_space_group_symop_operation_xyz
1 'x, y, z'
2 '-x+1/2, -y+1/2, z'
3 '-x, y+1/2, -z+1/2'
4 'x+1/2, -y, -z+1/2'
5 '-x, -y, -z'
6 'x-1/2, y-1/2, -z'
7 'x, -y-1/2, z-1/2'
8 '-x-1/2, y, z-1/2'

loop_
_atom_site_type_symbol
_atom_site_label
_atom_site_fract_x
_atom_site_fract_y
_atom_site_fract_z
_atom_site_U_iso_or_equiv
_atom_site_adp_type
_atom_site_calc_flag
_atom_site_occupancy
_atom_site_disorder_assembly
_atom_site_disorder_group
Pt Pt1 0.5000 0.0000 0.0000 0.01283(4) Uani d 1 . .
P P2 0.49876(3) 0.10087(5) 0.10661(4) 0.01623(14) Uani d 1 . .
P P1 0.48568(3) -0.11136(5) 0.09623(4) 0.01524(15) Uani d 1 . .
C C4 0.41837(12) -0.1208(2) 0.11952(18) 0.0178(6) Uani d 1 . .
C C3 0.52924(13) 0.0645(2) 0.19883(18) 0.0210(6) Uani d 1 . .
H H3A 0.5648 0.0519 0.1875 0.025 Uiso calc 1 . .
H H3B 0.5284 0.1123 0.2367 0.025 Uiso calc 1 . .
C C18 0.53826(15) 0.3596(2) 0.1019(2) 0.0278(8) Uani d 1 . .
H H18 0.5219 0.4133 0.1061 0.033 Uiso calc 1 . .
C C1 0.51746(13) -0.0980(2) 0.19268(17) 0.0194(6) Uani d 1 . .
H H1A 0.5082 -0.1472 0.2261 0.023 Uiso calc 1 . .
H H1B 0.5540 -0.1009 0.1841 0.023 Uiso calc 1 . .
C C21 0.58744(13) 0.1990(2) 0.0910(2) 0.0234(7) Uani d 1 . .
H H21 0.6040 0.1453 0.0886 0.028 Uiso calc 1 . .
C C2 0.50582(13) -0.0150(2) 0.23790(17) 0.0211(7) Uani d 1 . .
H H2A 0.5188 -0.0202 0.2918 0.025 Uiso calc 1 . .
H H2B 0.4691 -0.0074 0.2410 0.025 Uiso calc 1 . .
C C9 0.40155(13) -0.1654(2) 0.18772(19) 0.0219(7) Uani d 1 . .
H H9 0.4251 -0.1879 0.2237 0.026 Uiso calc 1 . .
C C22 0.43463(13) 0.1321(2) 0.13539(19) 0.0203(6) Uani d 1 . .
C C14 0.49389(16) -0.3787(2) 0.0796(2) 0.0299(8) Uani d 1 . .
H H14 0.4719 -0.4262 0.0833 0.036 Uiso calc 1 . .
C C5 0.38263(13) -0.0870(2) 0.0673(2) 0.0239(7) Uani d 1 . .
H H5 0.3934 -0.0568 0.0222 0.029 Uiso calc 1 . .
C C8 0.34994(14) -0.1758(3) 0.2012(2) 0.0294(8) Uani d 1 . .
H H8 0.3389 -0.2057 0.2461 0.035 Uiso calc 1 . .
C C16 0.53416(12) 0.2026(2) 0.09712(18) 0.0183(6) Uani d 1 . .
C C19 0.59096(16) 0.3563(3) 0.0944(2) 0.0316(8) Uani d 1 . .
H H19 0.6099 0.4077 0.0932 0.038 Uiso calc 1 . .
C C17 0.50980(13) 0.2833(2) 0.10331(18) 0.0217(7) Uani d 1 . .
H H17 0.4745 0.2859 0.1084 0.026 Uiso calc 1 . .
C C11 0.56005(14) -0.2376(2) 0.0705(2) 0.0251(7) Uani d 1 . .
H H11 0.5824 -0.1905 0.0679 0.030 Uiso calc 1 . .
C C10 0.50772(13) -0.22317(19) 0.07887(17) 0.0189(6) Uani d 1 . .
C C6 0.33060(14) -0.0978(3) 0.0817(2) 0.0352(9) Uani d 1 . .
H H6 0.3068 -0.0752 0.0463 0.042 Uiso calc 1 . .
C C12 0.57854(16) -0.3223(3) 0.0660(2) 0.0326(9) Uani d 1 . .
H H12 0.6134 -0.3320 0.0598 0.039 Uiso calc 1 . .
C C15 0.47444(14) -0.2942(2) 0.08337(18) 0.0214(7) Uani d 1 . .
H H15 0.4395 -0.2852 0.0888 0.026 Uiso calc 1 . .
C C23 0.39470(13) 0.1199(2) 0.0827(2) 0.0236(7) Uani d 1 . .
H H23 0.4008 0.0938 0.0336 0.028 Uiso calc 1 . .
C C20 0.61522(15) 0.2762(2) 0.0886(2) 0.0291(8) Uani d 1 . .
H H20 0.6505 0.2741 0.0830 0.035 Uiso calc 1 . .
C C7 0.31462(15) -0.1420(3) 0.1484(2) 0.0352(9) Uani d 1 . .
H H7 0.2799 -0.1492 0.1581 0.042 Uiso calc 1 . .
C C13 0.54565(17) -0.3923(3) 0.0706(2) 0.0350(9) Uani d 1 . .
H H13 0.5583 -0.4489 0.0676 0.042 Uiso calc 1 . .
C C26 0.37622(16) 0.1975(3) 0.2287(3) 0.0365(9) Uani d 1 . .
H H26 0.3698 0.2235 0.2778 0.044 Uiso calc 1 . .
C C24 0.34563(15) 0.1462(3) 0.1022(3) 0.0343(9) Uani d 1 . .
H H24 0.3189 0.1377 0.0665 0.041 Uiso calc 1 . .
C C27 0.42495(15) 0.1714(3) 0.2095(2) 0.0288(8) Uani d 1 . .
H H27 0.4515 0.1798 0.2455 0.035 Uiso calc 1 . .
C C25 0.33674(16) 0.1853(3) 0.1753(3) 0.0414(10) Uani d 1 . .
H H25 0.3039 0.2034 0.1885 0.050 Uiso calc 1 . .
Cl Cl1 0.35882(4) 0.04388(8) -0.11105(5) 0.0380(2) Uani d 1 . .
Cl Cl3B 0.31059(4) 0.01417(7) 0.32358(6) 0.0371(2) Uani d 1 . .
Cl Cl2A 0.21666(4) 0.05178(8) 0.17673(6) 0.0434(3) Uani d 1 . .
Cl Cl2B 0.24294(5) -0.13417(8) 0.34282(7) 0.0475(3) Uani d 1 . .
Cl Cl3A 0.14625(5) -0.09321(7) 0.16878(7) 0.0430(2) Uani d 1 . .
Cl Cl1A 0.11366(4) 0.07947(8) 0.12128(7) 0.0447(3) Uani d 1 . .
Cl Cl1B 0.29044(4) -0.05640(10) 0.48005(6) 0.0523(3) Uani d 1 . .
C C1B 0.26446(14) -0.0355(3) 0.3849(2) 0.0328(8) Uani d 1 . .
H H1BA 0.2354 0.0042 0.3907 0.039 Uiso calc 1 . .
C C1A 0.15290(14) 0.0195(3) 0.1870(2) 0.0304(8) Uani d 1 . .
H H1AA 0.1420 0.0315 0.2417 0.036 Uiso calc 1 . .
C C1C 0.2657(3) 0.2740(5) 0.4313(4) 0.0282(15) Uani d 0.5 A -1
H H1C 0.2954 0.3115 0.4218 0.034 Uiso calc 0.5 A -1
Cl Cl3C 0.23595(11) 0.2360(3) 0.34548(14) 0.0622(9) Uani d 0.5 A -1
Cl Cl1C 0.2171(5) 0.3222(11) 0.4886(6) 0.076(3) Uani d 0.5 A -1
Cl Cl2C 0.2802(3) 0.1693(9) 0.4893(3) 0.0494(17) Uani d 0.5 A -1

loop_
_atom_site_aniso_label
_atom_site_aniso_U_11
_atom_site_aniso_U_22
_atom_site_aniso_U_33
_atom_site_aniso_U_12
_atom_site_aniso_U_13
_atom_site_aniso_U_23
Pt1 0.01516(6) 0.01052(6) 0.01280(6) 0.00000(7) 0.00067(6) 0.00078(6)
P2 0.0207(4) 0.0126(3) 0.0154(3) -0.0020(3) 0.0032(3) -0.0003(3)
P1 0.0192(4) 0.0124(3) 0.0141(3) 0.0011(3) 0.0022(3) 0.0021(3)
C4 0.0193(15) 0.0149(15) 0.0190(14) -0.0017(12) 0.0029(11) -0.0026(11)
C3 0.0254(17) 0.0203(16) 0.0174(14) -0.0028(13) -0.0029(12) 0.0006(12)
C18 0.044(2) 0.0149(16) 0.0248(17) -0.0045(15) 0.0073(15) -0.0037(13)
C1 0.0232(15) 0.0188(15) 0.0163(13) 0.0000(13) -0.0023(11) 0.0029(11)
C21 0.0261(17) 0.0215(17) 0.0227(15) -0.0029(14) -0.0008(13) 0.0006(13)
C2 0.0278(18) 0.0213(17) 0.0141(12) -0.0034(13) -0.0035(12) 0.0021(10)
C9 0.0237(17) 0.0212(16) 0.0208(15) 0.0015(13) 0.0028(12) 0.0020(12)
C22 0.0258(17) 0.0141(15) 0.0211(15) -0.0009(13) 0.0056(12) 0.0026(12)
C14 0.049(2) 0.0157(15) 0.0253(16) -0.0002(16) 0.0086(16) 0.0042(12)
C5 0.0250(17) 0.0251(18) 0.0216(15) -0.0006(14) -0.0015(13) 0.0039(13)
C8 0.0276(19) 0.033(2) 0.0280(17) -0.0057(16) 0.0099(14) -0.0017(15)
C16 0.0240(16) 0.0164(15) 0.0146(13) -0.0049(12) 0.0009(11) -0.0003(11)
C19 0.043(2) 0.0238(18) 0.0276(17) -0.0149(17) 0.0017(16) -0.0028(15)
C17 0.0293(19) 0.0170(15) 0.0188(14) 0.0002(13) 0.0070(12) 0.0005(11)
C11 0.0303(19) 0.0194(17) 0.0255(16) 0.0025(14) 0.0090(14) 0.0037(13)
C10 0.0283(19) 0.0106(13) 0.0179(13) 0.0016(12) 0.0056(12) 0.0030(10)
C6 0.0229(18) 0.046(2) 0.036(2) 0.0016(17) -0.0060(15) 0.0019(18)
C12 0.034(2) 0.0257(19) 0.038(2) 0.0122(16) 0.0134(16) 0.0076(16)
C15 0.0292(18) 0.0194(16) 0.0156(14) 0.0002(13) 0.0032(12) 0.0016(12)
C23 0.0254(17) 0.0175(16) 0.0280(17) 0.0003(13) 0.0041(13) 0.0015(13)
C20 0.0284(19) 0.0282(19) 0.0307(18) -0.0084(15) -0.0007(15) 0.0007(15)
C7 0.0206(18) 0.043(2) 0.042(2) -0.0021(17) 0.0045(16) -0.0016(18)
C13 0.053(3) 0.0189(18) 0.0335(19) 0.0140(18) 0.0129(17) 0.0048(15)
C26 0.037(2) 0.033(2) 0.039(2) 0.0013(18) 0.0192(18) -0.0097(17)
C24 0.0241(19) 0.031(2) 0.047(2) -0.0007(16) 0.0024(17) 0.0015(18)
C27 0.031(2) 0.031(2) 0.0245(16) -0.0018(16) 0.0088(14) -0.0058(14)
C25 0.027(2) 0.035(2) 0.063(3) 0.0041(17) 0.018(2) -0.001(2)
Cl1 0.0287(5) 0.0622(7) 0.0231(4) -0.0202(5) -0.0050(3) 0.0069(4)
Cl3B 0.0336(5) 0.0431(6) 0.0346(5) 0.0032(4) 0.0003(4) 0.0038(4)
Cl2A 0.0321(5) 0.0565(7) 0.0417(5) -0.0104(5) -0.0056(4) 0.0056(5)
Cl2B 0.0446(6) 0.0378(6) 0.0602(7) -0.0017(5) 0.0086(5) -0.0088(5)
Cl3A 0.0497(6) 0.0355(6) 0.0437(5) -0.0053(5) -0.0016(5) 0.0020(4)
Cl1A 0.0346(5) 0.0484(7) 0.0510(6) 0.0033(5) -0.0021(5) 0.0146(5)
Cl1B 0.0340(5) 0.0915(10) 0.0314(5) 0.0023(6) 0.0049(4) 0.0052(5)
C1B 0.0246(19) 0.038(2) 0.0358(19) 0.0078(16) 0.0004(15) -0.0033(17)
C1A 0.031(2) 0.038(2) 0.0219(16) -0.0022(16) 0.0035(14) 0.0008(14)
C1C 0.024(4) 0.030(4) 0.030(3) 0.000(3) -0.004(3) -0.001(3)
Cl3C 0.071(3) 0.073(3) 0.0421(11) 0.0157(19) -0.0230(11) -0.0151(14)
Cl1C 0.079(6) 0.076(5) 0.074(5) 0.046(4) 0.006(4) -0.009(3)
Cl2C 0.045(3) 0.076(4) 0.027(2) 0.041(3) 0.0020(18) 0.005(2)

loop_
_atom_type_symbol
_atom_type_description
_atom_type_scat_dispersion_real
_atom_type_scat_dispersion_imag
_atom_type_scat_source
C C 0.0033 0.0016 'International Tables Vol C Tables 4.2.6.8 and 6.1.1.4'
H H 0.0000 0.0000 'International Tables Vol C Tables 4.2.6.8 and 6.1.1.4'
P P 0.1023 0.0942 'International Tables Vol C Tables 4.2.6.8 and 6.1.1.4'
Cl Cl 0.1484 0.1585 'International Tables Vol C Tables 4.2.6.8 and 6.1.1.4'
Pt Pt -1.7033 8.3905 'International Tables Vol C Tables 4.2.6.8 and 6.1.1.4'

loop_
_geom_angle_atom_site_label_1
_geom_angle_atom_site_label_2
_geom_angle_atom_site_label_3
_geom_angle_site_symmetry_1
_geom_angle_site_symmetry_3
_geom_angle
P2 Pt1 P2 . 5_655 180.0
P2 Pt1 P1 5_655 . 92.77(3)
P2 Pt1 P1 . . 87.23(3)
P2 Pt1 P1 . 5_655 92.77(3)
P2 Pt1 P1 5_655 5_655 87.23(3)
P1 Pt1 P1 5_655 . 180.0
C3 P2 Pt1 . . 115.85(11)
C22 P2 Pt1 . . 112.76(11)
C22 P2 C3 . . 105.04(15)
C22 P2 C16 . . 105.67(15)
C16 P2 Pt1 . . 119.06(10)
C16 P2 C3 . . 96.45(15)
C4 P1 Pt1 . . 110.94(11)
C4 P1 C1 . . 105.09(15)
C4 P1 C10 . . 105.47(15)
C1 P1 Pt1 . . 116.67(11)
C10 P1 Pt1 . . 120.83(10)
C10 P1 C1 . . 95.82(15)
C9 C4 P1 . . 121.3(3)
C5 C4 P1 . . 119.5(2)
C5 C4 C9 . . 119.1(3)
C2 C3 P2 . . 115.8(2)
C17 C18 C19 . . 120.4(3)
C2 C1 P1 . . 116.5(2)
C20 C21 C16 . . 119.4(3)
C1 C2 C3 . . 112.1(3)
C8 C9 C4 . . 119.8(3)
C23 C22 P2 . . 119.7(2)
C23 C22 C27 . . 119.2(3)
C27 C22 P2 . . 121.1(3)
C13 C14 C15 . . 120.3(3)
C4 C5 C6 . . 120.5(3)
C9 C8 C7 . . 120.6(3)
C21 C16 P2 . . 118.7(3)
C17 C16 P2 . . 121.2(2)
C17 C16 C21 . . 119.8(3)
C20 C19 C18 . . 119.7(3)
C18 C17 C16 . . 119.9(3)
C12 C11 C10 . . 119.8(3)
C11 C10 P1 . . 118.3(2)
C11 C10 C15 . . 119.7(3)
C15 C10 P1 . . 121.5(3)
C7 C6 C5 . . 119.9(4)
C13 C12 C11 . . 120.4(4)
C14 C15 C10 . . 119.5(3)
C22 C23 C24 . . 120.8(3)
C19 C20 C21 . . 120.8(3)
C6 C7 C8 . . 120.2(4)
C12 C13 C14 . . 120.2(3)
C27 C26 C25 . . 120.2(4)
C25 C24 C23 . . 119.3(4)
C26 C27 C22 . . 120.0(4)
C26 C25 C24 . . 120.5(4)
Cl3B C1B Cl1B . . 110.0(2)
Cl2B C1B Cl3B . . 110.8(2)
Cl2B C1B Cl1B . . 109.4(2)
Cl2A C1A Cl3A . . 110.8(2)
Cl2A C1A Cl1A . . 110.3(2)
Cl3A C1A Cl1A . . 110.1(2)
Cl3C C1C Cl1C . . 105.6(5)
Cl3C C1C Cl2C . . 103.3(5)
Cl1C C1C Cl2C . . 102.5(6)

loop_
_geom_bond_atom_site_label_1
_geom_bond_atom_site_label_2
_geom_bond_site_symmetry_2
_geom_bond_distance
Pt1 P2 . 2.3648(7)
Pt1 P2 5_655 2.3648(7)
Pt1 P1 . 2.3790(8)
Pt1 P1 5_655 2.3790(8)
P2 C3 . 1.829(3)
P2 C22 . 1.813(3)
P2 C16 . 1.820(3)
P1 C4 . 1.812(3)
P1 C1 . 1.833(3)
P1 C10 . 1.830(3)
C4 C9 . 1.404(4)
C4 C5 . 1.384(5)
C3 C2 . 1.513(4)
C18 C19 . 1.388(5)
C18 C17 . 1.387(5)
C1 C2 . 1.512(4)
C21 C16 . 1.401(5)
C21 C20 . 1.390(5)
C9 C8 . 1.380(5)
C22 C23 . 1.382(5)
C22 C27 . 1.405(5)
C14 C15 . 1.391(5)
C14 C13 . 1.381(6)
C5 C6 . 1.395(5)
C8 C7 . 1.381(6)
C16 C17 . 1.395(4)
C19 C20 . 1.385(5)
C11 C10 . 1.396(5)
C11 C12 . 1.387(5)
C10 C15 . 1.396(4)
C6 C7 . 1.374(6)
C12 C13 . 1.377(6)
C23 C24 . 1.386(5)
C26 C27 . 1.376(5)
C26 C25 . 1.382(6)
C24 C25 . 1.386(6)
Cl3B C1B . 1.761(4)
Cl2A C1A . 1.751(4)
Cl2B C1B . 1.760(4)
Cl3A C1A . 1.761(4)
Cl1A C1A . 1.766(4)
Cl1B C1B . 1.765(4)
C1C Cl3C . 1.739(7)
C1C Cl1C . 1.759(13)
C1C Cl2C . 1.914(14)

loop_
_geom_torsion_atom_site_label_1
_geom_torsion_atom_site_label_2
_geom_torsion_atom_site_label_3
_geom_torsion_atom_site_label_4
_geom_torsion
Pt1 P2 C3 C2 -61.9(3)
Pt1 P2 C22 C23 -19.8(3)
Pt1 P2 C22 C27 162.4(3)
Pt1 P2 C16 C21 -64.6(3)
Pt1 P2 C16 C17 121.4(2)
Pt1 P1 C4 C9 -163.8(2)
Pt1 P1 C4 C5 19.2(3)
Pt1 P1 C1 C2 57.5(3)
Pt1 P1 C10 C11 62.2(3)
Pt1 P1 C10 C15 -125.6(2)
P2 C3 C2 C1 72.9(3)
P2 C22 C23 C24 -177.6(3)
P2 C22 C27 C26 177.6(3)
P2 C16 C17 C18 175.1(2)
P1 C4 C9 C8 -176.2(3)
P1 C4 C5 C6 176.4(3)
P1 C1 C2 C3 -70.5(3)
P1 C10 C15 C14 -172.0(2)
C4 P1 C1 C2 -65.8(3)
C4 P1 C10 C11 -171.2(2)
C4 P1 C10 C15 1.1(3)
C4 C9 C8 C7 -0.6(6)
C4 C5 C6 C7 0.3(6)
C3 P2 C22 C23 -146.9(3)
C3 P2 C22 C27 35.4(3)
C3 P2 C16 C21 59.8(3)
C3 P2 C16 C17 -114.2(3)
C18 C19 C20 C21 -0.6(6)
C1 P1 C4 C9 -36.9(3)
C1 P1 C4 C5 146.2(3)
C1 P1 C10 C11 -63.7(3)
C1 P1 C10 C15 108.5(3)
C21 C16 C17 C18 1.2(5)
C9 C4 C5 C6 -0.7(5)
C9 C8 C7 C6 0.2(6)
C22 P2 C3 C2 63.2(3)
C22 P2 C16 C21 167.4(3)
C22 P2 C16 C17 -6.6(3)
C22 C23 C24 C25 0.2(6)
C5 C4 C9 C8 0.8(5)
C5 C6 C7 C8 -0.1(6)
C16 P2 C3 C2 171.3(3)
C16 P2 C22 C23 111.8(3)
C16 P2 C22 C27 -65.9(3)
C16 C21 C20 C19 1.8(5)
C19 C18 C17 C16 0.0(5)
C17 C18 C19 C20 -0.3(5)
C11 C10 C15 C14 0.2(5)
C11 C12 C13 C14 0.1(6)
C10 P1 C4 C9 63.7(3)
C10 P1 C4 C5 -113.3(3)
C10 P1 C1 C2 -173.6(3)
C10 C11 C12 C13 -0.7(6)
C12 C11 C10 P1 173.0(3)
C12 C11 C10 C15 0.6(5)
C15 C14 C13 C12 0.7(6)
C23 C22 C27 C26 -0.2(5)
C23 C24 C25 C26 -0.5(6)
C20 C21 C16 P2 -176.1(3)
C20 C21 C16 C17 -2.1(5)
C13 C14 C15 C10 -0.8(5)
C27 C22 C23 C24 0.2(5)
C27 C26 C25 C24 0.4(7)
C25 C26 C27 C22 -0.1(6)
